data_2001180
loop_
_publ_author_name
'Barlow, M. G.'
'Pritchard, R. G.'
'Tajammal, S.'
'Tipping, A. E.'

_publ_section_title
;Two diastereoisomers of
 1-(10-trifluoromethyl-11,12-dioxatetracyclo[6.2.1.1^3,6^.0^2,7^]dodeca-4,9-dien-9-yl)ethyl
 phenylacetate, C~21~H~19~F~3~O~4~: members of a series of adducts generated
 by repeated Diels--Alder cycloaddition of furan to
 5,5,5-trifluoropent-3-yn-2-yl phenylacetate
;
_journal_issue 12
_journal_name_full 'Acta Crystallographica Section C'
_journal_page_first 2151
_journal_page_last 2153
_journal_paper_doi 10.1107/S0108270193007668
_journal_volume 49
_journal_year 1993
_chemical_formula_moiety 'C21 H19 F3 O4'
_chemical_formula_sum 'C21 H19 F3 O4'
_chemical_formula_weight 392.37
_chemical_melting_point 366
_chemical_name_systematic
;(+-)(1R,2S,3R,6S,7R,8S,13S)-9-[(phenylacetoxy)ethyl]-10-trifluoromethyl-
11,12-dioxatetracyclo [6.2.1.1.^3,6^0^2,7^]deca-4,9-diene
;
_space_group_IT_number 19
_symmetry_cell_setting orthorhombic
_symmetry_space_group_name_Hall 'P 2ac 2ab'
_symmetry_space_group_name_H-M 'P 21 21 21'
_cell_angle_alpha 90
_cell_angle_beta 90
_cell_angle_gamma 90
_cell_formula_units_Z 4
_cell_length_a 5.8700(10)
_cell_length_b 13.845(2)
_cell_length_c 22.664(2)
_cell_measurement_reflns_used 25
_cell_measurement_temperature 296
_cell_measurement_theta_max 17.36
_cell_measurement_theta_min 11.36
_cell_volume 1841.9(4)
_computing_cell_refinement 'MSC/AFC Diffractometer Control'
_computing_data_collection 'MSC/AFC Diffractometer Control'
_computing_data_reduction 'TEXSAN: PROCESS (MSC)'
_computing_molecular_graphics 'TEXSAN: ORTEPII (Johnson)'
_computing_publication_material 'TEXSAN: FINISH (MSC)'
_computing_structure_refinement 'TEXSAN: LS (MSC)'
_computing_structure_solution 'TEXSAN: MITHRIL (Gilmore)'
_diffrn_ambient_temperature 296
_diffrn_measurement_device CAD-4
_diffrn_measurement_method '\w/2-\q scans'
_diffrn_radiation_monochromator graphite
_diffrn_radiation_source 'X-ray tube'
_diffrn_radiation_type MoK\a
_diffrn_radiation_wavelength 0.7107
_diffrn_reflns_av_R_equivalents 2.40
_diffrn_reflns_limit_h_max 6
_diffrn_reflns_limit_h_min 0
_diffrn_reflns_limit_k_max 15
_diffrn_reflns_limit_k_min 0
_diffrn_reflns_limit_l_max 25
_diffrn_reflns_limit_l_min 0
_diffrn_reflns_number 1776
_diffrn_reflns_theta_max 23.9293
_diffrn_reflns_theta_min 0
_diffrn_standards_decay_% 0.00
_diffrn_standards_interval_count 150
_diffrn_standards_number 3
_exptl_absorpt_coefficient_mu 0.1102
_exptl_absorpt_correction_type 'not applied'
_exptl_crystal_colour colourless
_exptl_crystal_density_diffrn 1.415
_exptl_crystal_description plate
_exptl_crystal_F_000 816.00
_exptl_crystal_size_max 0.40
_exptl_crystal_size_mid 0.40
_exptl_crystal_size_min 0.05
_refine_diff_density_max -0.29936
_refine_diff_density_min 0.26681
_refine_ls_abs_structure_details 'Mo anomolous component too low for absolute configuration determinations'
_refine_ls_extinction_method 'not applied'
_refine_ls_goodness_of_fit_obs 1.954
_refine_ls_hydrogen_treatment noref
_refine_ls_matrix_type full
_refine_ls_number_parameters 253
_refine_ls_number_reflns 866
_refine_ls_number_restraints 0
_refine_ls_R_factor_obs 0.0689
_refine_ls_shift/esd_max 0.0016
_refine_ls_structure_factor_coef F
_refine_ls_weighting_scheme sigma
_refine_ls_wR_factor_obs 0.0349
_reflns_number_observed 866
_reflns_number_total 1719
_reflns_observed_criterion F>3\sF
_cod_data_source_file hu1033.cif
_cod_data_source_block U152
_cod_original_cell_volume 1841.9(7)
_cod_original_sg_symbol_H-M 'P 21 21 21             '
_cod_database_code 2001180

loop_
_symmetry_equiv_pos_as_xyz
x,y,z
0.5-x,-y,0.5+z
0.5+x,0.5-y,-z
-x,0.5+y,0.5-z

loop_
_atom_site_aniso_label
_atom_site_aniso_U_11
_atom_site_aniso_U_22
_atom_site_aniso_U_33
_atom_site_aniso_U_12
_atom_site_aniso_U_13
_atom_site_aniso_U_23
F1 0.123(8) 0.173(8) 0.045(5) -0.053(7) 0.022(6) -0.016(5)
F2 0.147(8) 0.082(5) 0.056(4) -0.021(6) -0.007(5) -0.014(4)
F3 0.220(10) 0.166(8) 0.041(5) 0.139(8) -0.005(6) 0.024(5)
O1 0.057(6) 0.042(5) 0.041(5) 0.000(5) 0.008(5) -0.002(4)
O2 0.108(9) 0.099(7) 0.065(6) -0.069(7) 0.017(7) 0.008(5)
O11 0.055(6) 0.042(5) 0.038(5) -0.013(5) -0.007(5) -0.002(4)
O12 0.092(8) 0.051(6) 0.082(7) -0.021(6) 0.013(6) 0.015(5)
C1 0.039(8) 0.061(8) 0.040(7) 0.008(7) 0.012(7) -0.023(7)
C2 0.045(8) 0.047(7) 0.050(7) -0.010(7) 0.010(7) -0.004(6)
C3 0.100(10) 0.040(8) 0.046(8) -0.008(9) 0.000(10) -0.004(6)
C4 0.100(10) 0.059(10) 0.059(9) 0.006(10) -0.040(10) 0.005(8)
C5 0.100(10) 0.070(10) 0.044(8) -0.010(10) -0.030(10) 0.041(7)
C6 0.130(10) 0.034(8) 0.033(8) -0.004(10) 0.009(9) 0.011(6)
C7 0.023(7) 0.051(7) 0.061(8) -0.004(7) 0.001(7) 0.007(7)
C8 0.049(9) 0.038(8) 0.037(7) 0.002(8) 0.000(7) 0.008(6)
C9 0.054(9) 0.036(7) 0.037(7) -0.019(7) -0.008(7) 0.014(6)
C10 0.044(8) 0.041(7) 0.025(5) -0.004(8) 0.005(7) -0.001(6)
C13 0.048(9) 0.042(7) 0.030(7) -0.016(8) 0.007(7) -0.001(6)
C14 0.050(10) 0.028(7) 0.070(10) -0.016(7) -0.003(9) -0.001(8)
C15 0.080(10) 0.055(7) 0.050(7) 0.009(9) -0.014(9) -0.024(6)
C16 0.080(10) 0.047(8) 0.040(8) 0.000(9) -0.023(10) -0.012(7)
C17 0.060(10) 0.090(10) 0.043(7) 0.000(10) -0.005(10) -0.023(8)
C18 0.12(2) 0.16(2) 0.040(10) 0.01(2) 0.030(10) -0.020(10)
C19 0.15(2) 0.100(10) 0.050(10) -0.050(10) 0.000(10) 0.012(10)
C20 0.050(10) 0.12(2) 0.120(10) 0.030(10) -0.040(10) -0.040(10)
C21 0.040(10) 0.070(10) 0.080(10) -0.010(9) 0.002(10) -0.028(9)
C22 0.054(9) 0.053(8) 0.065(8) 0.004(8) -0.013(7) -0.004(6)
C23 0.12(2) 0.034(9) 0.052(9) -0.010(10) 0.030(10) -0.005(7)

loop_
_atom_site_label
_atom_site_fract_x
_atom_site_fract_y
_atom_site_fract_z
_atom_site_U_iso_or_equiv
F1 0.548(2) 0.5572(6) 0.8244(3) 0.1138
F2 0.7980(10) 0.6551(4) 0.8249(2) 0.0950
F3 0.878(2) 0.5067(6) 0.8250(3) 0.1440
O1 0.9400(10) 0.3594(4) 0.6565(3) 0.0466
O2 0.678(2) 0.2748(6) 0.7006(3) 0.0907
O11 0.5750(10) 0.6058(4) 0.6487(3) 0.0449
O12 1.029(2) 0.7960(6) 0.6035(4) 0.0749
C1 0.651(2) 0.6558(8) 0.7003(4) 0.0468
C2 0.853(2) 0.7173(7) 0.6796(4) 0.0473
C3 0.826(3) 0.8041(8) 0.6379(4) 0.0632
C4 0.643(3) 0.7844(9) 0.5933(6) 0.0720
C5 0.736(3) 0.7230(9) 0.5561(5) 0.0715
C6 0.968(3) 0.7045(8) 0.5778(5) 0.0660
C7 0.960(2) 0.6406(8) 0.6352(4) 0.0449
C8 0.794(2) 0.5587(7) 0.6395(4) 0.0415
C9 0.831(2) 0.5115(7) 0.7002(4) 0.0423
C10 0.745(2) 0.5742(7) 0.7376(4) 0.0367
C13 0.967(2) 0.4233(8) 0.7083(4) 0.0396
C14 0.770(2) 0.2958(8) 0.6571(5) 0.0506
C15 0.741(2) 0.2534(8) 0.5964(4) 0.0620
C16 0.658(3) 0.3327(9) 0.5550(5) 0.0544
C17 0.797(3) 0.3670(10) 0.5123(7) 0.0623
C18 0.742(4) 0.4380(10) 0.4748(7) 0.1071
C19 0.546(4) 0.4800(10) 0.4825(7) 0.0989
C20 0.393(2) 0.4490(10) 0.5244(8) 0.0937
C21 0.451(3) 0.3730(10) 0.5605(6) 0.0630
C22 1.226(2) 0.4413(8) 0.7146(4) 0.0572
C23 0.757(3) 0.5673(9) 0.8022(5) 0.0673
H1 0.5352 0.6920 0.7194 0.0563
H2 0.9539 0.7314 0.7112 0.0567
H3 0.8100 0.8643 0.6577 0.0758
H4 0.4929 0.8104 0.5922 0.0865
H5 0.6667 0.6960 0.5220 0.0856
H6 1.0705 0.6819 0.5485 0.0791
H7 1.1079 0.6215 0.6472 0.0538
H8 0.7975 0.5150 0.6072 0.0497
H13 0.9143 0.3903 0.7424 0.0476
H15A 0.6326 0.2025 0.5976 0.0743
H15B 0.8829 0.2290 0.5828 0.0743
H17 0.9442 0.3388 0.5088 0.0748
H18 0.8418 0.4563 0.4437 0.1287
H19 0.5077 0.5347 0.4589 0.1185
H20 0.2479 0.4786 0.5282 0.1124
H21 0.3461 0.3498 0.5891 0.0756
H22A 1.3029 0.3812 0.7179 0.0686
H22B 1.2539 0.4790 0.7488 0.0686
H22C 1.2800 0.4748 0.6808 0.0686

loop_
_geom_angle_atom_site_label_1
_geom_angle_atom_site_label_2
_geom_angle_atom_site_label_3
_geom_angle_site_symmetry_1
_geom_angle_site_symmetry_2
_geom_angle_site_symmetry_3
_geom_angle
_geom_angle_publ_flag
C1 C2 C3 . . . 123.0(10) yes
C1 C2 C7 . . . 97.3(8) yes
C3 C2 C7 . . . 100.0(8) yes
C2 C7 C6 . . . 99.2(8) yes
C2 C7 C8 . . . 102.0(8) yes
C6 C7 C8 . . . 120.0(10) yes

loop_
_geom_bond_atom_site_label_1
_geom_bond_atom_site_label_2
_geom_bond_site_symmetry_1
_geom_bond_site_symmetry_2
_geom_bond_distance
_geom_bond_publ_flag
C1 C2 . . 1.530(10) yes
C1 C10 . . 1.510(10) yes
C2 C3 . . 1.540(10) yes
C2 C7 . . 1.590(10) yes
C3 C4 . . 1.50(2) yes
C4 C5 . . 1.320(10) yes
C5 C6 . . 1.47(2) yes
C6 C7 . . 1.570(10) yes
C7 C8 . . 1.500(10) yes
C8 C9 . . 1.540(10) yes
C9 C10 . . 1.310(10) yes
